data_1533580
loop_
_publ_author_name
'Tellier, J.'
'Boullay, P.'
'Manier, M.'
'Mercurio, D.'

_publ_section_title
;
 A comparative study of the Aurivillius phase ferroelectrics Ca Bi4 Ti4
 O15 and Ba Bi4 Ti4 O15
;
_journal_name_full 'Journal of Solid State Chemistry'
_journal_page_first 1829
_journal_page_last 1837
_journal_volume 177
_journal_year 2004
_chemical_formula_sum 'Ba Bi4 O15 Ti4'
_chemical_name_systematic 'Ba Bi4 (Ti4 O15)'
_space_group_IT_number 36
_symmetry_space_group_name_Hall 'A -2 2a'
_symmetry_space_group_name_H-M 'A 21 a m'
_cell_angle_alpha 90
_cell_angle_beta 90
_cell_angle_gamma 90
_cell_formula_units_Z 4
_cell_length_a 5.4433
_cell_length_b 5.4319
_cell_length_c 41.6941
_cell_volume 1232.789
_citation_journal_id_ASTM JSSCBI
_cod_data_source_file Tellier_JSSCBI_2004_1726.cif
_cod_data_source_block Ba1Bi4O15Ti4
_cod_original_sg_symbol_Hall 'C 2c -2 (z,y,-x)'
_cod_original_formula_sum 'Ba1 Bi4 O15 Ti4'
_cod_database_code 1533580

loop_
_symmetry_equiv_pos_as_xyz
x,y,z
x+1/2,-y,-z
x,y,-z
x+1/2,-y,z
x,y+1/2,z+1/2
x+1/2,-y+1/2,-z+1/2
x,y+1/2,-z+1/2
x+1/2,-y+1/2,z+1/2

loop_
_atom_site_label
_atom_site_type_symbol
_atom_site_fract_x
_atom_site_fract_y
_atom_site_fract_z
_atom_site_occupancy
_atom_site_U_iso_or_equiv
Bi3 Bi+3 0.2667 0.25 0.89258 0.67 0.0
Ba3 Ba+2 0.2191 0.25 0.89977 0.33 0.0
Bi2 Bi+3 0.2845 0.25 0 0.87 0.0
O8 O-2 0.246 0.25 0.69515 1 0.0
Ba2 Ba+2 0.188 0.25 0 0.13 0.0
O4 O-2 0.999 0.5 0.25 1 0.0
Ti1 Ti+4 0.2448 0.25 0.55 1 0.0
O3 O-2 0.446 -0.033 0.5435 1 0.0
O7 O-2 0.489 0 0.35625 1 0.0
Ba1 Ba+2 0.248 0.25 0.2066 0.105 0.0
Bi1 Bi+3 0.25 0.25 0.22076 0.895 0.0
O2 O-2 0.509 0.469 0.5483 1 0.0
O6 O-2 0.489 0.5 0.35625 1 0.0
O1 O-2 0.711 0.215 0 1 0.0
O5 O-2 0.223 0.242 0.4051 1 0.0
Ti2 Ti+4 0.2434 0.25 0.34609 1 0.0
